data_1535822
loop_
_publ_author_name
'Irmler, M.'
'Moeller, A.'
'Meyer, G.'

_publ_section_title
;
 (NH4)3(Re3Cl12): Synthese, Kristallstruktur und Thermolyse
;
_journal_name_full 'Zeitschrift fuer Anorganische und Allgemeine Chemie'
_journal_page_first 7
_journal_page_last 15
_journal_volume 604
_journal_year 1991
_chemical_formula_sum 'Cl12 H12 N3 Re3'
_chemical_name_systematic '(N H4)3 (Re3 Cl12)'
_space_group_IT_number 11
_symmetry_space_group_name_Hall '-P 2yb'
_symmetry_space_group_name_H-M 'P 1 21/m 1'
_cell_angle_alpha 90
_cell_angle_beta 93.84
_cell_angle_gamma 90
_cell_formula_units_Z 2
_cell_length_a 9.4682
_cell_length_b 11.3837
_cell_length_c 9.123
_cell_volume 981.098
_citation_journal_id_ASTM ZAACAB
_cod_data_source_file Irmler_ZAACAB_1991_18.cif
_cod_data_source_block H12Cl12N3Re3
_cod_original_cell_volume 981.0981
_cod_original_formula_sum 'H12 Cl12 N3 Re3'
_cod_database_code 1535822

loop_
_symmetry_equiv_pos_as_xyz
x,y,z
-x,y+1/2,-z
-x,-y,-z
x,-y-1/2,z

loop_
_atom_site_label
_atom_site_type_symbol
_atom_site_fract_x
_atom_site_fract_y
_atom_site_fract_z
_atom_site_occupancy
_atom_site_U_iso_or_equiv
_atom_site_attached_hydrogens
Cl6 Cl-1 0.6807 0.75 0.0477 1 0.0 0
Cl2 Cl-1 0.1052 0.6107 0.0835 1 0.0 0
Cl4 Cl-1 0.615 0.75 0.3675 1 0.0 0
Cl8 Cl-1 0.4392 0.5385 0.173 1 0.0 0
Cl5 Cl-1 0.1376 0.4511 0.3674 1 0.0 0
Re1 Re+3 0.25517 0.64215 0.28945 1 0.0 0
Re2 Re+3 0.44396 0.75 0.17307 1 0.0 0
N2 N-3 0.6441 0.75 0.708 1 0.0 4
Cl7 Cl-1 0.0729 0.75 0.4024 1 0.0 0
Cl1 Cl-1 0.3707 0.6107 0.5181 1 0.0 0
N1 N-3 0.1815 0.4822 0.7595 1 0.0 4
Cl3 Cl-1 0.3537 0.75 0.9294 1 0.0 0
